data_7201306
loop_
_publ_author_name
'Fabelo, Oscar'
'Pas\'an, Jorge'
'Ca\~nadillas-Delgado, Laura'
'Delgado, Fernando S.'
'Yuste, Consuelo'
'Lloret, Francesc'
'Julve, Miguel'
'Ruiz-P\'erez, Catalina'

_publ_section_title
;
 Novel cobalt(II) coordination polymers based on
 1,2,4,5-benzenetetracarboxylic acid and extended bis-monodentate
 ligands
;
_journal_issue 10
_journal_name_full CrystEngComm
_journal_page_first 2169
_journal_paper_doi 10.1039/b907895a
_journal_volume 11
_journal_year 2009
_chemical_formula_sum 'C30 H24 Co N8 O10'
_chemical_formula_weight 715.50
_space_group_IT_number 2
_symmetry_cell_setting triclinic
_symmetry_Int_Tables_number 2
_symmetry_space_group_name_Hall '-P 1'
_symmetry_space_group_name_H-M 'P -1'
_atom_sites_solution_hydrogens geom
_atom_sites_solution_primary direct
_atom_sites_solution_secondary difmap
_audit_creation_method SHELXL-97
_cell_angle_alpha 96.211(7)
_cell_angle_beta 114.225(12)
_cell_angle_gamma 105.727(12)
_cell_formula_units_Z 1
_cell_length_a 8.9901(14)
_cell_length_b 9.5945(9)
_cell_length_c 10.2763(12)
_cell_measurement_temperature 293(2)
_cell_volume 753.4(2)
_computing_data_collection 'Collect (Bruker AXS BV, 1997-2004)'
_computing_data_reduction 'EvalCCD (Duisenberg & Schreurs 1990-2000)'
_computing_molecular_graphics 'Ortep-3 for Windows (Farrugia, 1997)'
_computing_publication_material 'WinGX publication routines (Farrugia, 1999)'
_computing_structure_refinement 'SHELXL-97 (Sheldrick, 1997)'
_computing_structure_solution 'SHELXL-97 (Sheldrick, 1997)'
_diffrn_ambient_temperature 293(2)
_diffrn_detector 'CCD plate'
_diffrn_detector_area_resol_mean 9
_diffrn_measured_fraction_theta_full 0.983
_diffrn_measured_fraction_theta_max 0.983
_diffrn_measurement_device '95mm CCD camera on \k-goniostat'
_diffrn_measurement_device_type KappaCCD
_diffrn_measurement_method 'CCD rotation images, thick slices'
_diffrn_radiation_monochromator 'horizonally mounted graphite crystal'
_diffrn_radiation_probe x-ray
_diffrn_radiation_source 'fine-focus sealed tube'
_diffrn_radiation_type Mok\a
_diffrn_radiation_wavelength 0.71073
_diffrn_reflns_av_R_equivalents 0.0389
_diffrn_reflns_av_sigmaI/netI 0.0383
_diffrn_reflns_limit_h_max 11
_diffrn_reflns_limit_h_min -11
_diffrn_reflns_limit_k_max 12
_diffrn_reflns_limit_k_min -11
_diffrn_reflns_limit_l_max 13
_diffrn_reflns_limit_l_min -13
_diffrn_reflns_number 13601
_diffrn_reflns_theta_full 27.50
_diffrn_reflns_theta_max 27.50
_diffrn_reflns_theta_min 6.42
_diffrn_source 'Enraf Nonius FR590'
_exptl_absorpt_coefficient_mu 0.644
_exptl_absorpt_correction_type none
_exptl_crystal_colour orange-pink
_exptl_crystal_density_diffrn 1.577
_exptl_crystal_density_method 'not measured'
_exptl_crystal_description Prism
_exptl_crystal_F_000 367
_exptl_crystal_size_max 0.15
_exptl_crystal_size_mid 0.12
_exptl_crystal_size_min 0.06
_refine_diff_density_max 0.964
_refine_diff_density_min -0.262
_refine_diff_density_rms 0.062
_refine_ls_extinction_method none
_refine_ls_goodness_of_fit_ref 1.104
_refine_ls_hydrogen_treatment mixed
_refine_ls_matrix_type full
_refine_ls_number_parameters 235
_refine_ls_number_reflns 3409
_refine_ls_number_restraints 0
_refine_ls_restrained_S_all 1.104
_refine_ls_R_factor_all 0.0572
_refine_ls_R_factor_gt 0.0433
_refine_ls_shift/su_max 0.000
_refine_ls_shift/su_mean 0.000
_refine_ls_structure_factor_coef Fsqd
_refine_ls_weighting_details 'calc w=1/[\s^2^(Fo^2^)+(0.0378P)^2^+0.6423P] where P=(Fo^2^+2Fc^2^)/3'
_refine_ls_weighting_scheme calc
_refine_ls_wR_factor_gt 0.0979
_refine_ls_wR_factor_ref 0.1035
_reflns_number_gt 2883
_reflns_number_total 3409
_reflns_threshold_expression >2sigma(I)
_cod_data_source_file b907895a.txt
_cod_data_source_block Compound-3
_cod_original_cell_volume 753.37(16)
_cod_database_code 7201306

loop_
_symmetry_equiv_pos_as_xyz
'x, y, z'
'-x, -y, -z'

loop_
_atom_site_label
_atom_site_type_symbol
_atom_site_fract_x
_atom_site_fract_y
_atom_site_fract_z
_atom_site_U_iso_or_equiv
_atom_site_adp_type
_atom_site_occupancy
_atom_site_symmetry_multiplicity
_atom_site_calc_flag
_atom_site_refinement_flags
_atom_site_disorder_assembly
_atom_site_disorder_group
Co1 Co 0.0000 0.0000 0.0000 0.02000(13) Uani 1 2 d S . .
C1 C 0.4781(3) 0.3548(2) -0.0621(2) 0.0238(5) Uani 1 1 d . . .
C2 C 0.3394(3) 0.3848(2) -0.0523(2) 0.0231(4) Uani 1 1 d . . .
C3 C 0.3629(3) 0.5303(2) 0.0085(3) 0.0254(5) Uani 1 1 d . . .
C4 C 0.4675(3) 0.2037(2) -0.1295(3) 0.0279(5) Uani 1 1 d . . .
C5 C 0.1694(3) 0.2644(2) -0.0897(2) 0.0239(4) Uani 1 1 d . . .
C6 C 0.0517(4) 0.1327(3) 0.3067(3) 0.0340(6) Uani 1 1 d . . .
C7 C 0.0613(4) 0.2286(3) 0.4226(3) 0.0349(6) Uani 1 1 d . . .
C8 C 0.0339(3) 0.3609(3) 0.4003(3) 0.0292(5) Uani 1 1 d . . .
C9 C 0.0076(3) 0.3962(3) 0.2683(3) 0.0312(5) Uani 1 1 d . . .
C10 C 0.0056(3) 0.2951(3) 0.1610(3) 0.0305(5) Uani 1 1 d . . .
C11 C 0.6645(4) 0.1433(3) 0.4970(3) 0.0487(7) Uani 1 1 d . . .
C12 C 0.6255(5) 0.2561(4) 0.5545(3) 0.0532(8) Uani 1 1 d . . .
C13 C 0.5603(4) 0.3442(3) 0.4670(3) 0.0411(6) Uani 1 1 d . . .
C14 C 0.5366(4) 0.3172(3) 0.3240(3) 0.0481(7) Uani 1 1 d . . .
C15 C 0.5773(4) 0.2007(3) 0.2749(3) 0.0443(7) Uani 1 1 d . . .
H2 H 0.334(5) 0.023(5) -0.292(5) 0.089(13) Uiso 1 1 d . . .
H3 H 0.2700 0.5513 0.0135 0.030 Uiso 1 1 calc R . .
H6 H 0.0648 0.0415 0.3195 0.041 Uiso 1 1 calc R . .
H7 H 0.0855 0.2049 0.5128 0.042 Uiso 1 1 calc R . .
H9 H -0.0085 0.4856 0.2518 0.037 Uiso 1 1 calc R . .
H10 H -0.0098 0.3195 0.0723 0.037 Uiso 1 1 calc R . .
H11 H 0.7095 0.0840 0.5571 0.058 Uiso 1 1 calc R . .
H12 H 0.6432 0.2723 0.6514 0.064 Uiso 1 1 calc R . .
H14 H 0.4942 0.3763 0.2624 0.058 Uiso 1 1 calc R . .
H15 H 0.5595 0.1811 0.1780 0.053 Uiso 1 1 calc R . .
H1WA H 0.262(5) -0.076(4) 0.131(4) 0.057(11) Uiso 1 1 d . . .
H1WB H 0.141(5) -0.133(4) 0.171(4) 0.061(11) Uiso 1 1 d . . .
N1 N 0.0247(3) 0.1639(2) 0.1779(2) 0.0278(4) Uani 1 1 d . . .
N2 N 0.0366(3) 0.4546(2) 0.5198(2) 0.0350(5) Uani 1 1 d . . .
N3 N 0.6407(3) 0.1153(2) 0.3592(2) 0.0354(5) Uani 1 1 d . . .
N4 N 0.5235(4) 0.4600(3) 0.5388(3) 0.0505(6) Uani 1 1 d . . .
O1 O 0.5884(3) 0.1602(2) -0.0734(2) 0.0497(5) Uani 1 1 d . . .
O2 O 0.3261(2) 0.12853(19) -0.2502(2) 0.0390(4) Uani 1 1 d . . .
O3 O 0.1831(2) 0.15663(17) -0.03236(18) 0.0275(4) Uani 1 1 d . . .
O4 O 0.0319(2) 0.2853(2) -0.1647(2) 0.0394(4) Uani 1 1 d . . .
O1W O 0.1999(2) -0.05470(19) 0.1591(2) 0.0291(4) Uani 1 1 d . . .

loop_
_atom_site_aniso_label
_atom_site_aniso_U_11
_atom_site_aniso_U_22
_atom_site_aniso_U_33
_atom_site_aniso_U_23
_atom_site_aniso_U_13
_atom_site_aniso_U_12
Co1 0.0225(2) 0.0134(2) 0.0248(2) 0.00091(15) 0.01273(18) 0.00560(16)
C1 0.0275(11) 0.0159(9) 0.0299(12) 0.0032(8) 0.0158(9) 0.0073(8)
C2 0.0255(11) 0.0182(10) 0.0277(11) 0.0042(8) 0.0150(9) 0.0069(8)
C3 0.0264(11) 0.0200(10) 0.0343(12) 0.0037(9) 0.0182(10) 0.0092(9)
C4 0.0282(12) 0.0198(10) 0.0387(13) 0.0019(9) 0.0195(10) 0.0085(9)
C5 0.0254(11) 0.0186(10) 0.0268(11) 0.0015(8) 0.0135(9) 0.0056(8)
C6 0.0489(15) 0.0257(12) 0.0351(13) 0.0066(10) 0.0226(12) 0.0195(11)
C7 0.0513(16) 0.0327(13) 0.0282(12) 0.0079(10) 0.0215(12) 0.0204(12)
C8 0.0341(12) 0.0251(11) 0.0280(12) -0.0016(9) 0.0156(10) 0.0108(10)
C9 0.0434(14) 0.0221(11) 0.0306(12) 0.0030(9) 0.0181(11) 0.0145(10)
C10 0.0420(14) 0.0248(11) 0.0287(12) 0.0042(9) 0.0190(11) 0.0141(10)
C11 0.067(2) 0.0423(16) 0.0394(16) 0.0065(12) 0.0196(14) 0.0319(15)
C12 0.080(2) 0.0481(17) 0.0422(16) 0.0060(14) 0.0323(16) 0.0335(17)
C13 0.0378(14) 0.0315(13) 0.0496(16) -0.0048(12) 0.0187(13) 0.0138(11)
C14 0.0583(18) 0.0360(14) 0.0466(17) 0.0083(13) 0.0152(14) 0.0264(14)
C15 0.0569(18) 0.0369(14) 0.0350(14) 0.0010(11) 0.0175(13) 0.0191(13)
N1 0.0323(10) 0.0223(9) 0.0293(10) -0.0006(8) 0.0163(9) 0.0096(8)
N2 0.0486(13) 0.0311(11) 0.0291(11) 0.0001(9) 0.0199(10) 0.0188(9)
N3 0.0351(11) 0.0279(10) 0.0385(12) -0.0026(9) 0.0140(10) 0.0129(9)
N4 0.0588(16) 0.0442(14) 0.0497(15) 0.0071(11) 0.0233(13) 0.0241(12)
O1 0.0384(10) 0.0335(10) 0.0639(13) -0.0093(9) 0.0116(10) 0.0205(9)
O2 0.0383(10) 0.0264(9) 0.0428(11) -0.0069(8) 0.0126(8) 0.0128(8)
O3 0.0257(8) 0.0202(7) 0.0384(9) 0.0089(7) 0.0170(7) 0.0067(6)
O4 0.0254(9) 0.0348(9) 0.0549(12) 0.0221(9) 0.0141(8) 0.0088(7)
O1W 0.0261(9) 0.0258(9) 0.0363(10) 0.0052(7) 0.0152(8) 0.0098(7)

loop_
_atom_type_symbol
_atom_type_description
_atom_type_scat_dispersion_real
_atom_type_scat_dispersion_imag
_atom_type_scat_source
C C 0.0033 0.0016 'International Tables Vol C Tables 4.2.6.8 and 6.1.1.4'
H H 0.0000 0.0000 'International Tables Vol C Tables 4.2.6.8 and 6.1.1.4'
Co Co 0.3494 0.9721 'International Tables Vol C Tables 4.2.6.8 and 6.1.1.4'
N N 0.0061 0.0033 'International Tables Vol C Tables 4.2.6.8 and 6.1.1.4'
O O 0.0106 0.0060 'International Tables Vol C Tables 4.2.6.8 and 6.1.1.4'

loop_
_geom_angle_atom_site_label_1
_geom_angle_atom_site_label_2
_geom_angle_atom_site_label_3
_geom_angle
_geom_angle_site_symmetry_1
_geom_angle_site_symmetry_3
_geom_angle_publ_flag
C1 C2 C5 123.26(19) . . ?
C2 C1 C4 123.91(19) . . ?
C2 C3 C1 121.6(2) . 2_665 ?
C3 C1 C2 119.54(19) 2_665 . ?
C3 C1 C4 116.55(19) 2_665 . ?
C3 C2 C1 118.9(2) . . ?
C3 C2 C5 117.51(19) . . ?
C5 O3 Co1 129.37(14) . . ?
C6 C7 C8 117.9(2) . . ?
C6 N1 C10 117.6(2) . . ?
C6 N1 Co1 120.13(15) . . ?
C7 C8 N2 116.7(2) . . ?
C8 C9 C10 118.1(2) . . ?
C9 C8 C7 119.6(2) . . ?
C9 C8 N2 123.8(2) . . ?
C10 N1 Co1 122.24(16) . . ?
C12 C13 C14 118.9(2) . . ?
C12 C13 N4 114.4(3) . . ?
C13 C12 C11 118.9(3) . . ?
C14 C13 N4 126.7(3) . . ?
C15 C14 C13 118.3(3) . . ?
C15 N3 C11 118.1(2) . . ?
N1 C10 C9 123.4(2) . . ?
N1 C6 C7 123.4(2) . . ?
N1 Co1 N1 180.00(10) . 2 ?
N2 N2 C8 112.7(3) 2_566 . ?
N3 C11 C12 122.8(3) . . ?
N3 C15 C14 123.0(3) . . ?
N4 N4 C13 112.1(3) 2_666 . ?
O1 C4 C1 120.0(2) . . ?
O1 C4 O2 124.1(2) . . ?
O2 C4 C1 115.8(2) . . ?
O3 C5 C2 115.27(19) . . ?
O3 Co1 N1 88.52(7) . 2 ?
O3 Co1 N1 88.52(7) 2 . ?
O3 Co1 N1 91.48(7) . . ?
O3 Co1 N1 91.48(7) 2 2 ?
O3 Co1 O1W 89.80(7) . 2 ?
O3 Co1 O1W 89.80(7) 2 . ?
O3 Co1 O1W 90.20(7) . . ?
O3 Co1 O1W 90.20(7) 2 2 ?
O3 Co1 O3 180.00(8) . 2 ?
O4 C5 C2 118.00(19) . . ?
O4 C5 O3 126.6(2) . . ?
O1W Co1 N1 88.06(7) . . ?
O1W Co1 N1 88.06(7) 2 2 ?
O1W Co1 N1 91.94(7) . 2 ?
O1W Co1 N1 91.94(7) 2 . ?
O1W Co1 O1W 180.00(15) 2 . ?

loop_
_geom_bond_atom_site_label_1
_geom_bond_atom_site_label_2
_geom_bond_distance
_geom_bond_site_symmetry_2
_geom_bond_publ_flag
Co1 N1 2.1725(18) . ?
Co1 N1 2.1725(18) 2 ?
Co1 O1W 2.1128(17) . ?
Co1 O1W 2.1128(17) 2 ?
Co1 O3 2.0727(15) . ?
Co1 O3 2.0727(15) 2 ?
C1 C3 1.389(3) 2_665 ?
C1 C4 1.498(3) . ?
C2 C1 1.393(3) . ?
C2 C5 1.512(3) . ?
C3 C1 1.389(3) 2_665 ?
C3 C2 1.388(3) . ?
C4 O1 1.213(3) . ?
C4 O2 1.300(3) . ?
C5 O3 1.254(3) . ?
C5 O4 1.244(3) . ?
C6 C7 1.382(3) . ?
C6 N1 1.328(3) . ?
C7 C8 1.382(3) . ?
C8 N2 1.429(3) . ?
C9 C8 1.375(3) . ?
C10 C9 1.378(3) . ?
C10 N1 1.335(3) . ?
C11 C12 1.371(4) . ?
C11 N3 1.327(4) . ?
C12 C13 1.366(4) . ?
C13 N4 1.453(3) . ?
C14 C13 1.380(4) . ?
C15 C14 1.374(4) . ?
C15 N3 1.323(4) . ?
N2 N2 1.234(4) 2_566 ?
N4 N4 1.198(5) 2_666 ?
